data_4037820
loop_
_publ_author_name
'Kim, Kunyoung'
'Han, Sang Hoon'
'Jeoung, Daeun'
'Ghosh, Prithwish'
'Kim, Saegun'
'Kim, Seung Jun'
'Ku, Jin-Mo'
'Mishra, Neeraj Kumar'
'Kim, In Su'

_publ_section_title
;
 Ru(II)-Catalyzed C-H Hydroxyalkylation and Mitsunobu Cyclization of
 N-Aryl Phthalazinones.
;
_journal_name_full 'The Journal of organic chemistry'
_journal_paper_doi 10.1021/acs.joc.9b03228
_journal_year 2020
_chemical_formula_sum 'C19 H13 F3 N2 O4'
_chemical_formula_weight 390.31
_space_group_IT_number 14
_space_group_name_Hall '-P 2yn'
_space_group_name_H-M_alt 'P 1 21/n 1'
_symmetry_cell_setting monoclinic
_symmetry_space_group_name_H-M 'P 1 21/n 1'
_atom_sites_solution_hydrogens geom
_atom_sites_solution_primary direct
_atom_sites_solution_secondary difmap
_audit_creation_method SHELXL-97
_cell_angle_alpha 90.00
_cell_angle_beta 115.716(2)
_cell_angle_gamma 90.00
_cell_formula_units_Z 4
_cell_length_a 13.5796(3)
_cell_length_b 9.3714(2)
_cell_length_c 15.1038(4)
_cell_measurement_reflns_used 2174
_cell_measurement_temperature 296(1)
_cell_measurement_theta_max 19.34
_cell_measurement_theta_min 2.64
_cell_volume 1731.73(8)
_computing_cell_refinement 'Bruker SAINT'
_computing_data_collection 'Bruker APEX2'
_computing_data_reduction 'Bruker SAINT'
_computing_molecular_graphics 'Bruker SHELXTL'
_computing_publication_material 'Bruker SHELXTL'
_computing_structure_refinement 'SHELXL-97 (Sheldrick, 2008)'
_computing_structure_solution 'SHELXS-97 (Sheldrick, 2008)'
_diffrn_ambient_temperature 296(1)
_diffrn_measured_fraction_theta_full 0.999
_diffrn_measured_fraction_theta_max 0.999
_diffrn_measurement_device_type 'Bruker APEX-II CCD'
_diffrn_measurement_method '\f and \w scans'
_diffrn_radiation_monochromator graphite
_diffrn_radiation_source 'fine-focus sealed tube'
_diffrn_radiation_type MoK\a
_diffrn_radiation_wavelength 0.71073
_diffrn_reflns_av_R_equivalents 0.0000
_diffrn_reflns_av_sigmaI/netI 0.0463
_diffrn_reflns_limit_h_max 15
_diffrn_reflns_limit_h_min -17
_diffrn_reflns_limit_k_max 12
_diffrn_reflns_limit_k_min 0
_diffrn_reflns_limit_l_max 19
_diffrn_reflns_limit_l_min 0
_diffrn_reflns_number 3968
_diffrn_reflns_theta_full 27.48
_diffrn_reflns_theta_max 27.48
_diffrn_reflns_theta_min 1.69
_exptl_absorpt_coefficient_mu 0.127
_exptl_absorpt_correction_T_max 0.9949
_exptl_absorpt_correction_T_min 0.9701
_exptl_absorpt_correction_type multi-scan
_exptl_absorpt_process_details 'Bruker SADABS'
_exptl_crystal_colour colourless
_exptl_crystal_density_diffrn 1.497
_exptl_crystal_density_meas ?
_exptl_crystal_density_method 'not measured'
_exptl_crystal_description block
_exptl_crystal_F_000 800
_exptl_crystal_size_max 0.24
_exptl_crystal_size_mid 0.18
_exptl_crystal_size_min 0.04
_refine_diff_density_max 0.433
_refine_diff_density_min -0.275
_refine_diff_density_rms 0.044
_refine_ls_extinction_method none
_refine_ls_goodness_of_fit_ref 1.019
_refine_ls_hydrogen_treatment refxyz
_refine_ls_matrix_type full
_refine_ls_number_parameters 253
_refine_ls_number_reflns 3968
_refine_ls_number_restraints 0
_refine_ls_restrained_S_all 1.019
_refine_ls_R_factor_all 0.1183
_refine_ls_R_factor_gt 0.0644
_refine_ls_shift/su_max 0.000
_refine_ls_shift/su_mean 0.000
_refine_ls_structure_factor_coef Fsqd
_refine_ls_weighting_details 'calc w=1/[\s^2^(Fo^2^)+(0.0947P)^2^+0.5006P] where P=(Fo^2^+2Fc^2^)/3'
_refine_ls_weighting_scheme calc
_refine_ls_wR_factor_gt 0.1667
_refine_ls_wR_factor_ref 0.2024
_reflns_number_gt 2178
_reflns_number_total 3968
_reflns_threshold_expression >2sigma(I)
_cod_data_source_file jo9b03228_si_004.cif
_cod_data_source_block 20191021_4_0m
_cod_depositor_comments
;
The following automatic conversions were performed:

data item '_symmetry_cell_setting' value 'Monoclinic' was changed to
'monoclinic' in accordance with the
/home/data/users/saulius/crontab/automatic-downloads/rss-feeds/ACS/lib/dictionaries/cif_core.dic
dictionary named 'cif_core.dic' version 2.4.2 last updated on
2011-04-26.

data item '_exptl_crystal_density_meas' value 'none' was changed to
'?' -- the value is perceived as not measured.

Automatic conversion script
Id: cif_fix_values 7556 2019-12-06 15:28:31Z antanas 
;
_cod_original_cell_volume 1731.73(7)
_cod_original_sg_symbol_H-M P2(1)/n
_cod_database_code 4037820

loop_
_symmetry_equiv_pos_as_xyz
'x, y, z'
'-x+1/2, y+1/2, -z+1/2'
'-x, -y, -z'
'x-1/2, -y-1/2, z-1/2'

loop_
_atom_site_label
_atom_site_type_symbol
_atom_site_fract_x
_atom_site_fract_y
_atom_site_fract_z
_atom_site_U_iso_or_equiv
_atom_site_adp_type
_atom_site_occupancy
_atom_site_symmetry_multiplicity
_atom_site_calc_flag
_atom_site_refinement_flags
F1 F 0.7726(2) 0.5343(5) 0.4646(2) 0.1872(16) Uani 1 1 d .
F2 F 0.6979(2) 0.3575(3) 0.48761(18) 0.1393(11) Uani 1 1 d .
F3 F 0.6877(2) 0.5538(3) 0.54768(17) 0.1479(11) Uani 1 1 d .
O1 O 0.17748(18) 0.4192(2) 0.10970(17) 0.0828(7) Uani 1 1 d .
O2 O 0.14419(16) 0.6506(2) 0.12210(17) 0.0800(7) Uani 1 1 d .
O3 O 0.19530(16) 0.5399(2) -0.08891(15) 0.0745(6) Uani 1 1 d .
O4 O 0.57240(16) 0.2782(2) 0.13424(15) 0.0793(6) Uani 1 1 d .
N1 N 0.34063(18) 0.5025(2) 0.05293(17) 0.0602(6) Uani 1 1 d .
N2 N 0.43911(17) 0.4333(2) 0.11399(16) 0.0569(6) Uani 1 1 d .
C1 C 0.6837(3) 0.4921(4) 0.4693(3) 0.0813(9) Uani 1 1 d .
C2 C 0.5841(2) 0.5273(3) 0.3781(2) 0.0662(8) Uani 1 1 d .
C3 C 0.5110(3) 0.6276(3) 0.3798(2) 0.0766(9) Uani 1 1 d .
H3A H 0.5249 0.6754 0.4380 0.092 Uiso 1 1 calc R
C4 C 0.4173(3) 0.6582(3) 0.2960(2) 0.0726(8) Uani 1 1 d .
H4A H 0.3672 0.7247 0.2973 0.087 Uiso 1 1 calc R
C5 C 0.3998(2) 0.5880(3) 0.2106(2) 0.0592(7) Uani 1 1 d .
C6 C 0.4743(2) 0.4886(3) 0.2093(2) 0.0560(7) Uani 1 1 d .
C7 C 0.5673(2) 0.4555(3) 0.2922(2) 0.0626(7) Uani 1 1 d .
H7A H 0.6169 0.3880 0.2910 0.075 Uiso 1 1 calc R
C8 C 0.3046(2) 0.5969(3) 0.1099(2) 0.0581(7) Uani 1 1 d .
H8A H 0.2948 0.6946 0.0844 0.070 Uiso 1 1 calc R
C9 C 0.2003(2) 0.5420(3) 0.1124(2) 0.0611(7) Uani 1 1 d .
C10 C 0.0492(3) 0.6182(5) 0.1401(3) 0.1000(12) Uani 1 1 d .
H10A H 0.0172 0.5283 0.1092 0.120 Uiso 1 1 calc R
H10B H -0.0055 0.6923 0.1119 0.120 Uiso 1 1 calc R
C11 C 0.0832(3) 0.6092(5) 0.2465(3) 0.1102(13) Uani 1 1 d .
H11A H 0.0210 0.5874 0.2585 0.165 Uiso 1 1 calc R
H11B H 0.1138 0.6989 0.2766 0.165 Uiso 1 1 calc R
H11C H 0.1371 0.5355 0.2741 0.165 Uiso 1 1 calc R
C12 C 0.2819(2) 0.4783(3) -0.0441(2) 0.0574(7) Uani 1 1 d .
C13 C 0.3319(2) 0.3753(3) -0.0864(2) 0.0563(7) Uani 1 1 d .
C14 C 0.2799(2) 0.3443(3) -0.1860(2) 0.0659(7) Uani 1 1 d .
H14A H 0.2146 0.3896 -0.2256 0.079 Uiso 1 1 calc R
C15 C 0.3241(3) 0.2478(4) -0.2261(2) 0.0754(9) Uani 1 1 d .
H15A H 0.2894 0.2286 -0.2932 0.090 Uiso 1 1 calc R
C16 C 0.4197(3) 0.1791(4) -0.1678(2) 0.0765(9) Uani 1 1 d .
H16A H 0.4488 0.1126 -0.1956 0.092 Uiso 1 1 calc R
C17 C 0.4732(2) 0.2074(3) -0.0686(2) 0.0683(8) Uani 1 1 d .
H17A H 0.5381 0.1606 -0.0297 0.082 Uiso 1 1 calc R
C18 C 0.4294(2) 0.3063(3) -0.02703(19) 0.0567(7) Uani 1 1 d .
C19 C 0.4871(2) 0.3351(3) 0.0787(2) 0.0573(7) Uani 1 1 d .

loop_
_atom_site_aniso_label
_atom_site_aniso_U_11
_atom_site_aniso_U_22
_atom_site_aniso_U_33
_atom_site_aniso_U_23
_atom_site_aniso_U_13
_atom_site_aniso_U_12
F1 0.0754(16) 0.311(4) 0.134(2) 0.048(3) 0.0063(16) -0.053(2)
F2 0.146(2) 0.0910(16) 0.1077(18) -0.0119(12) -0.0141(15) 0.0109(14)
F3 0.163(2) 0.164(2) 0.0746(15) -0.0368(15) 0.0117(15) 0.0434(19)
O1 0.0894(15) 0.0684(14) 0.1079(18) 0.0015(11) 0.0590(14) -0.0064(11)
O2 0.0737(13) 0.0795(14) 0.1074(17) 0.0152(11) 0.0587(13) 0.0223(11)
O3 0.0597(12) 0.0932(15) 0.0708(13) 0.0166(11) 0.0285(11) 0.0214(10)
O4 0.0601(12) 0.0961(15) 0.0719(14) -0.0126(11) 0.0195(11) 0.0239(11)
N1 0.0548(13) 0.0700(14) 0.0589(15) 0.0045(11) 0.0275(11) 0.0156(11)
N2 0.0501(12) 0.0661(13) 0.0555(14) -0.0033(10) 0.0239(11) 0.0076(10)
C1 0.079(2) 0.086(2) 0.068(2) -0.0234(18) 0.0220(18) -0.0160(18)
C2 0.0674(17) 0.0656(17) 0.0674(19) -0.0148(14) 0.0309(15) -0.0132(14)
C3 0.084(2) 0.0758(19) 0.072(2) -0.0243(16) 0.0357(18) -0.0106(17)
C4 0.081(2) 0.0666(18) 0.083(2) -0.0150(16) 0.0464(19) 0.0020(15)
C5 0.0618(16) 0.0556(14) 0.0696(19) -0.0040(13) 0.0374(15) -0.0022(12)
C6 0.0564(15) 0.0572(15) 0.0598(17) -0.0074(12) 0.0301(14) -0.0040(12)
C7 0.0587(16) 0.0633(16) 0.0645(18) -0.0096(13) 0.0254(15) -0.0026(13)
C8 0.0616(16) 0.0556(14) 0.0685(18) 0.0048(13) 0.0388(15) 0.0074(12)
C9 0.0621(16) 0.0655(18) 0.0630(18) 0.0110(13) 0.0339(14) 0.0104(14)
C10 0.070(2) 0.132(3) 0.117(3) 0.017(2) 0.059(2) 0.025(2)
C11 0.120(3) 0.119(3) 0.127(4) 0.007(3) 0.086(3) 0.000(2)
C12 0.0529(15) 0.0664(16) 0.0589(18) 0.0088(13) 0.0298(14) 0.0040(13)
C13 0.0503(14) 0.0665(16) 0.0577(17) 0.0016(12) 0.0286(13) -0.0065(12)
C14 0.0584(16) 0.0794(19) 0.0613(19) -0.0010(14) 0.0272(14) -0.0055(14)
C15 0.069(2) 0.097(2) 0.0628(18) -0.0129(16) 0.0316(16) -0.0138(17)
C16 0.0718(19) 0.087(2) 0.080(2) -0.0251(17) 0.0424(18) -0.0083(17)
C17 0.0582(16) 0.0776(18) 0.073(2) -0.0108(15) 0.0322(15) 0.0041(14)
C18 0.0493(14) 0.0669(16) 0.0590(17) -0.0051(13) 0.0282(13) -0.0053(12)
C19 0.0495(14) 0.0628(16) 0.0629(17) -0.0045(13) 0.0274(14) 0.0033(12)

loop_
_atom_type_symbol
_atom_type_description
_atom_type_scat_dispersion_real
_atom_type_scat_dispersion_imag
_atom_type_scat_source
C C 0.0033 0.0016 'International Tables Vol C Tables 4.2.6.8 and 6.1.1.4'
H H 0.0000 0.0000 'International Tables Vol C Tables 4.2.6.8 and 6.1.1.4'
N N 0.0061 0.0033 'International Tables Vol C Tables 4.2.6.8 and 6.1.1.4'
O O 0.0106 0.0060 'International Tables Vol C Tables 4.2.6.8 and 6.1.1.4'
F F 0.0171 0.0103 'International Tables Vol C Tables 4.2.6.8 and 6.1.1.4'

loop_
_geom_angle_atom_site_label_1
_geom_angle_atom_site_label_2
_geom_angle_atom_site_label_3
_geom_angle
C9 O2 C10 117.4(3)
C12 N1 N2 125.3(2)
C12 N1 C8 123.4(2)
N2 N1 C8 111.0(2)
C19 N2 C6 129.9(2)
C19 N2 N1 122.3(2)
C6 N2 N1 107.8(2)
F2 C1 F3 107.2(3)
F2 C1 F1 104.7(4)
F3 C1 F1 104.0(3)
F2 C1 C2 114.0(3)
F3 C1 C2 113.9(3)
F1 C1 C2 112.1(3)
C3 C2 C7 121.4(3)
C3 C2 C1 120.5(3)
C7 C2 C1 118.1(3)
C2 C3 C4 120.6(3)
C2 C3 H3A 119.7
C4 C3 H3A 119.7
C5 C4 C3 118.5(3)
C5 C4 H4A 120.7
C3 C4 H4A 120.7
C4 C5 C6 120.5(3)
C4 C5 C8 130.0(3)
C6 C5 C8 109.5(2)
C7 C6 C5 121.8(3)
C7 C6 N2 128.4(2)
C5 C6 N2 109.7(2)
C6 C7 C2 117.1(3)
C6 C7 H7A 121.4
C2 C7 H7A 121.4
N1 C8 C5 101.6(2)
N1 C8 C9 111.3(2)
C5 C8 C9 110.8(2)
N1 C8 H8A 110.9
C5 C8 H8A 110.9
C9 C8 H8A 110.9
O1 C9 O2 126.6(3)
O1 C9 C8 124.0(3)
O2 C9 C8 109.3(2)
O2 C10 C11 109.4(3)
O2 C10 H10A 109.8
C11 C10 H10A 109.8
O2 C10 H10B 109.8
C11 C10 H10B 109.8
H10A C10 H10B 108.2
C10 C11 H11A 109.5
C10 C11 H11B 109.5
H11A C11 H11B 109.5
C10 C11 H11C 109.5
H11A C11 H11C 109.5
H11B C11 H11C 109.5
O3 C12 N1 119.8(3)
O3 C12 C13 125.7(3)
N1 C12 C13 114.5(2)
C14 C13 C18 119.6(3)
C14 C13 C12 119.6(2)
C18 C13 C12 120.8(2)
C15 C14 C13 120.4(3)
C15 C14 H14A 119.8
C13 C14 H14A 119.8
C14 C15 C16 120.1(3)
C14 C15 H15A 120.0
C16 C15 H15A 120.0
C15 C16 C17 120.8(3)
C15 C16 H16A 119.6
C17 C16 H16A 119.6
C16 C17 C18 119.6(3)
C16 C17 H17A 120.2
C18 C17 H17A 120.2
C17 C18 C13 119.5(3)
C17 C18 C19 118.9(2)
C13 C18 C19 121.6(2)
O4 C19 N2 120.0(2)
O4 C19 C18 124.6(2)
N2 C19 C18 115.5(2)

loop_
_geom_bond_atom_site_label_1
_geom_bond_atom_site_label_2
_geom_bond_distance
F1 C1 1.300(4)
F2 C1 1.288(4)
F3 C1 1.298(4)
O1 C9 1.187(3)
O2 C9 1.318(3)
O2 C10 1.461(4)
O3 C12 1.219(3)
O4 C19 1.219(3)
N1 C12 1.349(3)
N1 N2 1.411(3)
N1 C8 1.458(3)
N2 C19 1.363(3)
N2 C6 1.404(3)
C1 C2 1.489(5)
C2 C3 1.375(4)
C2 C7 1.389(4)
C3 C4 1.381(4)
C3 H3A 0.9300
C4 C5 1.373(4)
C4 H4A 0.9300
C5 C6 1.382(4)
C5 C8 1.512(4)
C6 C7 1.374(4)
C7 H7A 0.9300
C8 C9 1.522(4)
C8 H8A 0.9800
C10 C11 1.470(5)
C10 H10A 0.9700
C10 H10B 0.9700
C11 H11A 0.9600
C11 H11B 0.9600
C11 H11C 0.9600
C12 C13 1.475(4)
C13 C14 1.387(4)
C13 C18 1.395(4)
C14 C15 1.364(4)
C14 H14A 0.9300
C15 C16 1.373(4)
C15 H15A 0.9300
C16 C17 1.378(4)
C16 H16A 0.9300
C17 C18 1.389(4)
C17 H17A 0.9300
C18 C19 1.467(4)

loop_
_geom_torsion_atom_site_label_1
_geom_torsion_atom_site_label_2
_geom_torsion_atom_site_label_3
_geom_torsion_atom_site_label_4
_geom_torsion
C12 N1 N2 C19 1.9(4)
C8 N1 N2 C19 177.3(2)
C12 N1 N2 C6 179.8(2)
C8 N1 N2 C6 -4.9(3)
F2 C1 C2 C3 129.5(3)
F3 C1 C2 C3 6.0(5)
F1 C1 C2 C3 -111.8(4)
F2 C1 C2 C7 -50.2(4)
F3 C1 C2 C7 -173.7(3)
F1 C1 C2 C7 68.5(4)
C7 C2 C3 C4 1.2(5)
C1 C2 C3 C4 -178.5(3)
C2 C3 C4 C5 -1.2(5)
C3 C4 C5 C6 0.4(4)
C3 C4 C5 C8 178.2(3)
C4 C5 C6 C7 0.4(4)
C8 C5 C6 C7 -177.8(2)
C4 C5 C6 N2 -179.3(2)
C8 C5 C6 N2 2.5(3)
C19 N2 C6 C7 -0.7(5)
N1 N2 C6 C7 -178.3(3)
C19 N2 C6 C5 179.0(2)
N1 N2 C6 C5 1.4(3)
C5 C6 C7 C2 -0.5(4)
N2 C6 C7 C2 179.2(3)
C3 C2 C7 C6 -0.3(4)
C1 C2 C7 C6 179.4(3)
C12 N1 C8 C5 -178.6(2)
N2 N1 C8 C5 6.0(3)
C12 N1 C8 C9 63.4(3)
N2 N1 C8 C9 -112.0(2)
C4 C5 C8 N1 177.0(3)
C6 C5 C8 N1 -5.1(3)
C4 C5 C8 C9 -64.7(4)
C6 C5 C8 C9 113.3(3)
C10 O2 C9 O1 5.8(4)
C10 O2 C9 C8 -171.4(3)
N1 C8 C9 O1 31.2(4)
C5 C8 C9 O1 -81.1(3)
N1 C8 C9 O2 -151.5(2)
C5 C8 C9 O2 96.3(3)
C9 O2 C10 C11 90.2(4)
N2 N1 C12 O3 176.8(2)
C8 N1 C12 O3 2.1(4)
N2 N1 C12 C13 -3.2(4)
C8 N1 C12 C13 -178.0(2)
O3 C12 C13 C14 1.3(4)
N1 C12 C13 C14 -178.6(2)
O3 C12 C13 C18 -177.2(2)
N1 C12 C13 C18 2.8(4)
C18 C13 C14 C15 -0.5(4)
C12 C13 C14 C15 -179.1(3)
C13 C14 C15 C16 0.9(5)
C14 C15 C16 C17 -0.8(5)
C15 C16 C17 C18 0.3(5)
C16 C17 C18 C13 0.1(4)
C16 C17 C18 C19 179.9(3)
C14 C13 C18 C17 0.0(4)
C12 C13 C18 C17 178.5(2)
C14 C13 C18 C19 -179.7(2)
C12 C13 C18 C19 -1.2(4)
C6 N2 C19 O4 2.5(4)
N1 N2 C19 O4 179.8(2)
C6 N2 C19 C18 -177.4(2)
N1 N2 C19 C18 0.0(4)
C17 C18 C19 O4 0.2(4)
C13 C18 C19 O4 179.9(3)
C17 C18 C19 N2 -180.0(2)
C13 C18 C19 N2 -0.3(4)
